data_8107140
loop_
_publ_author_name
'Amr, Abd El-Galil E.'
'Hafez, Naglaa A. Abdel'
'Ali, Korany A.'
'Al-Omar, Mohamed A.'
'Ghabbour, Hazem A.'

_publ_section_title
;
 Crystal structure of 1,4-dihydro-1-phenylchromeno[4,3-c]pyrazole,
 C16H12N2O
;
_journal_issue 4
_journal_name_full 'Zeitschrift f\"ur Kristallographie - New Crystal Structures'
_journal_page_first 1185
_journal_page_last 1187
_journal_paper_doi 10.1515/ncrs-2016-0126
_journal_volume 231
_journal_year 2016
_chemical_formula_sum 'C16 H12 N2 O'
_chemical_formula_weight 248.28
_space_group_IT_number 19
_space_group_name_Hall 'P 2ac 2ab'
_space_group_name_H-M_alt 'P 21 21 21'
_symmetry_cell_setting orthorhombic
_symmetry_Int_Tables_number 19
_symmetry_space_group_name_Hall 'P 2ac 2ab'
_symmetry_space_group_name_H-M 'P 21 21 21'
_atom_sites_solution_hydrogens geom
_atom_sites_solution_primary direct
_atom_sites_solution_secondary difmap
_cell_angle_alpha 90.00
_cell_angle_beta 90.00
_cell_angle_gamma 90.00
_cell_formula_units_Z 4
_cell_length_a 5.4475(3)
_cell_length_b 12.2779(7)
_cell_length_c 18.0975(11)
_cell_measurement_reflns_used 3735
_cell_measurement_temperature 100(2)
_cell_measurement_theta_max 33.07
_cell_measurement_theta_min 2.25
_cell_volume 1210.43(12)
_computing_cell_refinement 'Bruker SAINT'
_computing_data_collection 'Bruker APEX2'
_computing_data_reduction 'Bruker SAINT'
_computing_molecular_graphics 'Bruker SHELXTL'
_computing_publication_material 'Bruker SHELXTL'
_computing_structure_refinement 'SHELXL-2014 (Sheldrick 2014)'
_computing_structure_solution 'SHELXS-97 (Sheldrick 2008)'
_diffrn_ambient_temperature 100(2)
_diffrn_measured_fraction_theta_full 0.987
_diffrn_measured_fraction_theta_max 0.987
_diffrn_measurement_device_type 'Bruker APEX-II D8 venture'
_diffrn_measurement_method '\f and \w scans'
_diffrn_radiation_monochromator graphite
_diffrn_radiation_source 'fine-focus micro tube'
_diffrn_radiation_type MoK\a
_diffrn_radiation_wavelength 0.71073
_diffrn_reflns_av_R_equivalents 0.0220
_diffrn_reflns_av_sigmaI/netI 0.0443
_diffrn_reflns_limit_h_max 6
_diffrn_reflns_limit_h_min -5
_diffrn_reflns_limit_k_max 13
_diffrn_reflns_limit_k_min -15
_diffrn_reflns_limit_l_max 21
_diffrn_reflns_limit_l_min -22
_diffrn_reflns_number 3950
_diffrn_reflns_theta_full 26.49
_diffrn_reflns_theta_max 26.49
_diffrn_reflns_theta_min 2.25
_diffrn_standards_decay_% .
_diffrn_standards_interval_count .
_diffrn_standards_interval_time .
_diffrn_standards_number 0
_exptl_absorpt_coefficient_mu 0.087
_exptl_absorpt_correction_T_max 0.9873
_exptl_absorpt_correction_T_min 0.9320
_exptl_absorpt_correction_type multi-scan
_exptl_absorpt_process_details SADABS_Bruker_2014
_exptl_crystal_colour colourless
_exptl_crystal_density_diffrn 1.362
_exptl_crystal_density_method 'not measured'
_exptl_crystal_description plate
_exptl_crystal_F_000 520
_exptl_crystal_size_max 0.82
_exptl_crystal_size_mid 0.27
_exptl_crystal_size_min 0.15
_refine_diff_density_max 0.134
_refine_diff_density_min -0.209
_refine_diff_density_rms 0.044
_refine_ls_abs_structure_details 'Flack H D (1983), Acta Cryst. A39, 876-881'
_refine_ls_abs_structure_Flack 1.4(14)
_refine_ls_extinction_method none
_refine_ls_goodness_of_fit_ref 1.075
_refine_ls_hydrogen_treatment mixed
_refine_ls_matrix_type full
_refine_ls_number_parameters 172
_refine_ls_number_reflns 2260
_refine_ls_number_restraints 0
_refine_ls_restrained_S_all 1.075
_refine_ls_R_factor_all 0.0351
_refine_ls_R_factor_gt 0.0326
_refine_ls_shift/su_max 0.000
_refine_ls_shift/su_mean 0.000
_refine_ls_structure_factor_coef Fsqd
_refine_ls_weighting_details 'calc w=1/[\s^2^(Fo^2^)+(0.0347P)^2^+0.2250P] where P=(Fo^2^+2Fc^2^)/3'
_refine_ls_weighting_scheme calc
_refine_ls_wR_factor_gt 0.0836
_refine_ls_wR_factor_ref 0.0855
_reflns_number_gt 2157
_reflns_number_total 2260
_reflns_threshold_expression >2sigma(I)
_cod_data_source_file suppl_ncrs-2016-0126_suppl.cif
_cod_data_source_block a_a
_cod_database_code 8107140

loop_
_symmetry_equiv_pos_as_xyz
'x, y, z'
'-x+1/2, -y, z+1/2'
'-x, y+1/2, -z+1/2'
'x+1/2, -y+1/2, -z'

loop_
_atom_site_label
_atom_site_type_symbol
_atom_site_fract_x
_atom_site_fract_y
_atom_site_fract_z
_atom_site_U_iso_or_equiv
_atom_site_adp_type
_atom_site_occupancy
_atom_site_symmetry_multiplicity
_atom_site_calc_flag
_atom_site_refinement_flags
_atom_site_disorder_assembly
_atom_site_disorder_group
O1 O -0.1236(2) 0.66660(10) 0.22793(6) 0.0258(3) Uani 1 1 d . . .
N1 N 0.3387(3) 0.65549(11) 0.43710(6) 0.0210(3) Uani 1 1 d . . .
N2 N 0.3913(2) 0.58583(10) 0.37993(6) 0.0176(3) Uani 1 1 d . . .
C1 C 0.2639(3) 0.61371(12) 0.31801(7) 0.0173(3) Uani 1 1 d . . .
C2 C 0.2580(3) 0.56619(12) 0.24389(7) 0.0162(3) Uani 1 1 d . . .
C3 C 0.4335(3) 0.49859(12) 0.21190(7) 0.0185(3) Uani 1 1 d . . .
H3A H 0.5774 0.4801 0.2388 0.022 Uiso 1 1 calc R . .
C4 C 0.4000(3) 0.45791(13) 0.14086(8) 0.0218(3) Uani 1 1 d . . .
H4A H 0.5214 0.4124 0.1193 0.026 Uiso 1 1 calc R . .
C5 C 0.1893(3) 0.48381(13) 0.10147(8) 0.0222(3) Uani 1 1 d . . .
H5A H 0.1638 0.4535 0.0538 0.027 Uiso 1 1 calc R . .
C6 C 0.0162(3) 0.55360(13) 0.13139(8) 0.0214(3) Uani 1 1 d . . .
H6A H -0.1271 0.5717 0.1041 0.026 Uiso 1 1 calc R . .
C7 C 0.0524(3) 0.59720(12) 0.20157(8) 0.0192(3) Uani 1 1 d . . .
C8 C -0.0390(4) 0.75092(13) 0.27784(8) 0.0290(4) Uani 1 1 d . . .
H8A H -0.1816 0.7864 0.3017 0.035 Uiso 1 1 calc R . .
H8B H 0.0522 0.8070 0.2498 0.035 Uiso 1 1 calc R . .
C9 C 0.1240(3) 0.70257(13) 0.33546(8) 0.0214(3) Uani 1 1 d . . .
C10 C 0.1768(3) 0.72543(13) 0.40969(8) 0.0231(3) Uani 1 1 d . . .
H10A H 0.1057 0.7836 0.4369 0.028 Uiso 1 1 calc R . .
C11 C 0.5344(3) 0.49149(12) 0.39610(7) 0.0165(3) Uani 1 1 d . . .
C12 C 0.7481(3) 0.50285(14) 0.43732(7) 0.0202(3) Uani 1 1 d . . .
H12A H 0.8026 0.5729 0.4524 0.024 Uiso 1 1 calc R . .
C13 C 0.8805(3) 0.41070(14) 0.45618(8) 0.0238(3) Uani 1 1 d . . .
H13A H 1.0258 0.4177 0.4848 0.029 Uiso 1 1 calc R . .
C14 C 0.8035(3) 0.30846(13) 0.43377(8) 0.0231(3) Uani 1 1 d . . .
H14A H 0.8957 0.2457 0.4470 0.028 Uiso 1 1 calc R . .
C15 C 0.5907(3) 0.29785(13) 0.39178(7) 0.0206(3) Uani 1 1 d . . .
H15A H 0.5392 0.2279 0.3755 0.025 Uiso 1 1 calc R . .
C16 C 0.4536(3) 0.38923(12) 0.37370(7) 0.0179(3) Uani 1 1 d . . .
H16A H 0.3059 0.3820 0.3462 0.021 Uiso 1 1 calc R . .

loop_
_atom_site_aniso_label
_atom_site_aniso_U_11
_atom_site_aniso_U_22
_atom_site_aniso_U_33
_atom_site_aniso_U_23
_atom_site_aniso_U_13
_atom_site_aniso_U_12
O1 0.0257(6) 0.0270(6) 0.0246(5) -0.0061(5) -0.0057(5) 0.0069(5)
N1 0.0322(8) 0.0173(6) 0.0135(5) -0.0035(5) 0.0003(5) -0.0033(6)
N2 0.0242(6) 0.0158(6) 0.0128(5) -0.0008(5) -0.0010(5) -0.0020(6)
C1 0.0208(8) 0.0159(7) 0.0154(7) 0.0019(5) -0.0008(5) -0.0028(6)
C2 0.0212(7) 0.0152(6) 0.0122(6) 0.0016(5) 0.0007(5) -0.0050(6)
C3 0.0199(7) 0.0194(7) 0.0163(6) 0.0024(5) 0.0009(6) -0.0025(7)
C4 0.0289(8) 0.0203(7) 0.0161(7) -0.0009(6) 0.0077(6) -0.0033(7)
C5 0.0313(9) 0.0230(8) 0.0124(6) 0.0000(6) 0.0024(6) -0.0111(7)
C6 0.0241(8) 0.0234(8) 0.0167(7) 0.0022(6) -0.0039(6) -0.0076(7)
C7 0.0222(8) 0.0177(7) 0.0177(7) 0.0010(5) 0.0009(6) -0.0023(7)
C8 0.0422(10) 0.0211(8) 0.0238(7) -0.0054(6) -0.0090(7) 0.0087(8)
C9 0.0299(8) 0.0164(7) 0.0180(7) -0.0012(5) 0.0002(6) -0.0011(7)
C10 0.0351(9) 0.0148(7) 0.0194(7) -0.0022(6) 0.0004(6) 0.0001(7)
C11 0.0192(7) 0.0192(7) 0.0111(6) 0.0011(5) 0.0024(5) -0.0006(6)
C12 0.0205(8) 0.0264(8) 0.0138(6) -0.0045(6) 0.0010(6) -0.0045(7)
C13 0.0180(7) 0.0365(9) 0.0169(7) -0.0041(6) -0.0014(6) 0.0020(8)
C14 0.0239(8) 0.0271(8) 0.0182(7) -0.0006(6) 0.0006(6) 0.0088(7)
C15 0.0254(8) 0.0191(7) 0.0172(6) -0.0007(6) 0.0022(6) 0.0003(7)
C16 0.0187(7) 0.0211(8) 0.0137(6) 0.0009(5) 0.0005(5) -0.0019(6)

loop_
_atom_type_symbol
_atom_type_description
_atom_type_scat_dispersion_real
_atom_type_scat_dispersion_imag
_atom_type_scat_source
C C 0.0033 0.0016 'International Tables Vol C Tables 4.2.6.8 and 6.1.1.4'
H H 0.0000 0.0000 'International Tables Vol C Tables 4.2.6.8 and 6.1.1.4'
N N 0.0061 0.0033 'International Tables Vol C Tables 4.2.6.8 and 6.1.1.4'
O O 0.0106 0.0060 'International Tables Vol C Tables 4.2.6.8 and 6.1.1.4'

loop_
_geom_angle_atom_site_label_1
_geom_angle_atom_site_label_2
_geom_angle_atom_site_label_3
_geom_angle
_geom_angle_site_symmetry_1
_geom_angle_site_symmetry_3
C7 O1 C8 116.05(13) . .
C10 N1 N2 105.08(11) . .
C1 N2 N1 110.93(12) . .
C1 N2 C11 130.64(12) . .
N1 N2 C11 117.74(11) . .
N2 C1 C9 107.13(12) . .
N2 C1 C2 131.71(14) . .
C9 C1 C2 121.16(13) . .
C3 C2 C7 118.75(12) . .
C3 C2 C1 127.15(14) . .
C7 C2 C1 114.07(13) . .
C2 C3 C4 120.54(14) . .
C2 C3 H3A 119.7 . .
C4 C3 H3A 119.7 . .
C5 C4 C3 120.06(15) . .
C5 C4 H4A 120.0 . .
C3 C4 H4A 120.0 . .
C6 C5 C4 120.28(13) . .
C6 C5 H5A 119.9 . .
C4 C5 H5A 119.9 . .
C5 C6 C7 119.87(15) . .
C5 C6 H6A 120.1 . .
C7 C6 H6A 120.1 . .
O1 C7 C6 117.26(14) . .
O1 C7 C2 122.39(12) . .
C6 C7 C2 120.30(14) . .
O1 C8 C9 109.91(13) . .
O1 C8 H8A 109.7 . .
C9 C8 H8A 109.7 . .
O1 C8 H8B 109.7 . .
C9 C8 H8B 109.7 . .
H8A C8 H8B 108.2 . .
C1 C9 C10 105.45(14) . .
C1 C9 C8 119.18(13) . .
C10 C9 C8 135.37(15) . .
N1 C10 C9 111.40(14) . .
N1 C10 H10A 124.3 . .
C9 C10 H10A 124.3 . .
C12 C11 C16 120.80(14) . .
C12 C11 N2 119.09(13) . .
C16 C11 N2 120.03(13) . .
C13 C12 C11 119.13(15) . .
C13 C12 H12A 120.4 . .
C11 C12 H12A 120.4 . .
C12 C13 C14 120.72(14) . .
C12 C13 H13A 119.6 . .
C14 C13 H13A 119.6 . .
C13 C14 C15 119.81(15) . .
C13 C14 H14A 120.1 . .
C15 C14 H14A 120.1 . .
C16 C15 C14 120.09(15) . .
C16 C15 H15A 120.0 . .
C14 C15 H15A 120.0 . .
C15 C16 C11 119.43(14) . .
C15 C16 H16A 120.3 . .
C11 C16 H16A 120.3 . .

loop_
_geom_bond_atom_site_label_1
_geom_bond_atom_site_label_2
_geom_bond_distance
_geom_bond_site_symmetry_2
O1 C7 1.3686(19) .
O1 C8 1.4492(19) .
N1 C10 1.327(2) .
N1 N2 1.3726(17) .
N2 C1 1.3618(18) .
N2 C11 1.4264(19) .
C1 C9 1.368(2) .
C1 C2 1.4632(19) .
C2 C3 1.392(2) .
C2 C7 1.409(2) .
C3 C4 1.391(2) .
C3 H3A 0.9500 .
C4 C5 1.388(2) .
C4 H4A 0.9500 .
C5 C6 1.385(2) .
C5 H5A 0.9500 .
C6 C7 1.392(2) .
C6 H6A 0.9500 .
C8 C9 1.493(2) .
C8 H8A 0.9900 .
C8 H8B 0.9900 .
C9 C10 1.402(2) .
C10 H10A 0.9500 .
C11 C12 1.390(2) .
C11 C16 1.391(2) .
C12 C13 1.385(2) .
C12 H12A 0.9500 .
C13 C14 1.384(2) .
C13 H13A 0.9500 .
C14 C15 1.393(2) .
C14 H14A 0.9500 .
C15 C16 1.387(2) .
C15 H15A 0.9500 .
C16 H16A 0.9500 .

loop_
_geom_torsion_atom_site_label_1
_geom_torsion_atom_site_label_2
_geom_torsion_atom_site_label_3
_geom_torsion_atom_site_label_4
_geom_torsion
_geom_torsion_site_symmetry_1
_geom_torsion_site_symmetry_2
_geom_torsion_site_symmetry_3
_geom_torsion_site_symmetry_4
C10 N1 N2 C1 0.51(17) . . . .
C10 N1 N2 C11 -171.00(14) . . . .
N1 N2 C1 C9 -0.59(17) . . . .
C11 N2 C1 C9 169.49(15) . . . .
N1 N2 C1 C2 179.52(15) . . . .
C11 N2 C1 C2 -10.4(3) . . . .
N2 C1 C2 C3 -19.9(3) . . . .
C9 C1 C2 C3 160.20(15) . . . .
N2 C1 C2 C7 162.12(15) . . . .
C9 C1 C2 C7 -17.7(2) . . . .
C7 C2 C3 C4 -3.3(2) . . . .
C1 C2 C3 C4 178.82(14) . . . .
C2 C3 C4 C5 -0.6(2) . . . .
C3 C4 C5 C6 2.6(2) . . . .
C4 C5 C6 C7 -0.6(2) . . . .
C8 O1 C7 C6 -149.37(14) . . . .
C8 O1 C7 C2 33.3(2) . . . .
C5 C6 C7 O1 179.30(14) . . . .
C5 C6 C7 C2 -3.4(2) . . . .
C3 C2 C7 O1 -177.53(13) . . . .
C1 C2 C7 O1 0.6(2) . . . .
C3 C2 C7 C6 5.3(2) . . . .
C1 C2 C7 C6 -176.59(13) . . . .
C7 O1 C8 C9 -47.52(18) . . . .
N2 C1 C9 C10 0.42(17) . . . .
C2 C1 C9 C10 -179.68(14) . . . .
N2 C1 C9 C8 -179.33(15) . . . .
C2 C1 C9 C8 0.6(2) . . . .
O1 C8 C9 C1 31.2(2) . . . .
O1 C8 C9 C10 -148.48(19) . . . .
N2 N1 C10 C9 -0.23(18) . . . .
C1 C9 C10 N1 -0.12(18) . . . .
C8 C9 C10 N1 179.58(18) . . . .
C1 N2 C11 C12 142.58(15) . . . .
N1 N2 C11 C12 -47.89(18) . . . .
C1 N2 C11 C16 -40.4(2) . . . .
N1 N2 C11 C16 129.10(14) . . . .
C16 C11 C12 C13 -0.2(2) . . . .
N2 C11 C12 C13 176.80(12) . . . .
C11 C12 C13 C14 0.7(2) . . . .
C12 C13 C14 C15 0.0(2) . . . .
C13 C14 C15 C16 -1.3(2) . . . .
C14 C15 C16 C11 1.8(2) . . . .
C12 C11 C16 C15 -1.1(2) . . . .
N2 C11 C16 C15 -178.00(12) . . . .
